data_9000593
loop_
_publ_author_name
'Guggenheim, S.'
'Bailey, S. W.'

_publ_section_title
;
 The refinement of zinnwaldite-1M in subgroup symmetry
 Note: the sample is from the Sadisdorf Mine dump, East Germany
;
_journal_name_full 'American Mineralogist'
_journal_page_first 1158
_journal_page_last 1167
_journal_volume 62
_journal_year 1977
_chemical_formula_sum 'Al1.908 F2 Fe0.93 K0.9 Li0.67 Mg0.01 Mn0.05 Na0.05 O10 Si3.092 Ti0.01'
_chemical_name_mineral Zinnwaldite
_space_group_IT_number 5
_symmetry_space_group_name_Hall 'C 2y'
_symmetry_space_group_name_H-M 'C 1 2 1'
_cell_angle_alpha 90
_cell_angle_beta 100.83
_cell_angle_gamma 90
_cell_formula_units_Z 2
_cell_length_a 5.296
_cell_length_b 9.140
_cell_length_c 10.096
_cell_volume 479.997
_database_code_amcsd 0000604
_exptl_crystal_density_diffrn 2.994
_cod_original_formula_sum 'K.9 Na.05 Al1.908 Fe.93 Ti.01 Mn.05 Li.67 Mg.01 Si3.092 O10 F2'
_cod_database_code 9000593

loop_
_space_group_symop_operation_xyz
x,y,z
1/2+x,1/2+y,z
-x,y,-z
1/2-x,1/2+y,-z

loop_
_atom_site_aniso_label
_atom_site_aniso_U_11
_atom_site_aniso_U_22
_atom_site_aniso_U_33
_atom_site_aniso_U_12
_atom_site_aniso_U_13
_atom_site_aniso_U_23
K 0.02481 0.02031 0.02690 0.00000 0.00340 0.00000
Na 0.02481 0.02031 0.02690 0.00000 0.00340 0.00000
Al1_1 0.00918 0.00381 0.01176 0.00000 0.00340 0.00000
Fe2_1 0.00685 0.00593 0.00847 0.00000 0.00157 0.00000
Ti2 0.00685 0.00593 0.00847 0.00000 0.00157 0.00000
Fe2_2 0.00685 0.00593 0.00847 0.00000 0.00157 0.00000
Mn2 0.00685 0.00593 0.00847 0.00000 0.00157 0.00000
Li6 0.00685 0.00508 0.01146 0.00000 0.00000 0.00000
Mg6 0.00685 0.00508 0.01146 0.00000 0.00000 0.00000
Si1 0.00726 0.00423 0.00797 0.00072 0.00078 -0.00092
Al1_2 0.00726 0.00423 0.00797 0.00072 0.00078 -0.00092
Si2 0.00603 0.00381 0.01096 0.00048 0.00157 0.00000
Al2 0.00603 0.00381 0.01096 0.00048 0.00157 0.00000
O1 0.02769 0.00889 0.01494 0.00000 0.00052 -0.00092
O2 0.01713 0.02243 0.01445 -0.00747 0.00496 -0.00230
O22 0.01604 0.01947 0.01544 0.00674 0.00261 0.00321
O3 0.00918 0.00804 0.00946 0.00265 0.00209 -0.00046
O33 0.00795 0.00931 0.01096 0.00048 0.00078 0.00000
F 0.01480 0.01058 0.01594 -0.00169 0.00235 0.00230

loop_
_atom_site_label
_atom_site_fract_x
_atom_site_fract_y
_atom_site_fract_z
_atom_site_occupancy
K 0.00000 0.50280 0.00000 0.90000
Na 0.00000 0.50280 0.00000 0.05000
Al1_1 0.00000 -0.00690 0.50000 1.00000
Fe2_1 0.00000 0.32170 0.50000 0.16000
Ti2 0.00000 0.32170 0.50000 0.01000
Fe2_2 0.00000 0.32170 0.50000 0.77000
Mn2 0.00000 0.32170 0.50000 0.05000
Li6 0.50000 0.16310 0.50000 0.67000
Mg6 0.50000 0.16310 0.50000 0.01000
Si1 0.07450 0.16880 0.22760 0.77300
Al1_2 0.07450 0.16880 0.22760 0.22700
Si2 0.58440 0.33230 0.22750 0.77300
Al2 0.58440 0.33230 0.22750 0.22700
O1 0.02890 -0.00020 0.17200 1.00000
O2 0.32480 0.23500 0.17250 1.00000
O22 0.81770 0.26410 0.15970 1.00000
O3 0.11550 0.17480 0.39390 1.00000
O33 0.66390 0.32710 0.39280 1.00000
F 0.10890 0.47150 0.39890 1.00000

loop_
_cod_changelog_entry_id
_cod_changelog_entry_author
_cod_changelog_entry_date
_cod_changelog_entry_text
1
;cod-tools version 3.10.1
Id: cif_fix_AMCSD_atom_labels 10224 2024-08-07 11:09:31Z saulius
;
2024-08-07T19:38:04+03:00
;Changed the following '_atom_site_label' values:
the first duplicated label 'Fe2'  converted to 'Fe2_1'
duplicated label 'Fe2' at index 5 converted to 'Fe2_2'
the first duplicated label 'Al1'  converted to 'Al1_1'
duplicated label 'Al1' at index 10 converted to 'Al1_2'
;

loop_
_cod_related_entry_id
_cod_related_entry_database
_cod_related_entry_code
1 AMCSD 0000604
